data_4320174
loop_
_publ_author_name
'Emma Johnsen'
'Anthony J. Downs'
'Michael J. Goode'
'Timothy M. Greene'
'Hans-J\"org Himmel'
'Matthias M\"uller'
'Simon Parsons'
'Colin R. Pulham'

_publ_contact_author_address
;
Inirganic Chemistry LAb
South Parks Rd
OXFORD OX1 3PD
;
_publ_contact_author_email ' ejohnsen@jesus.ox.ac.uk '
_publ_contact_author_fax ' 01865 272690 '
_publ_contact_author_name 'Emma Johnsen'
_publ_contact_author_phone ' 01865 272697 '
_publ_section_title
;
 Some Chemical Properties of Monochlorogallane: Decomposition to
 Gallium(I) Trichlorogallate(III), Ga+[GaCl3H]-, and Other Reactions
;
_journal_name_full 'Inorganic Chemistry'
_journal_page_first 4755
_journal_page_last 4761
_journal_paper_doi 10.1021/ic010128x
_journal_volume 40
_journal_year 2001
_chemical_compound_source
;
?
;
_chemical_formula_moiety ' H1 Ga2 Cl3 '
_chemical_formula_sum 'Cl3 Ga2 H'
_chemical_formula_weight 246.81
_chemical_melting_point ?
_chemical_name_systematic
;
?
;
_space_group_IT_number 14
_symmetry_cell_setting monoclinic
_symmetry_space_group_name_Hall '-P 2yn'
_symmetry_space_group_name_H-M 'P 1 21/n 1'
_atom_sites_solution_hydrogens geom
_atom_sites_solution_primary direct
_audit_creation_date 98-08-11
_audit_creation_method CRYSTALS_ver_07-07-97
_cell_angle_alpha 90.
_cell_angle_beta 97.901993(5)
_cell_angle_gamma 90.
_cell_formula_units_Z 4.00
_cell_length_a 5.730000(1)
_cell_length_b 6.787000(1)
_cell_length_c 14.508000(1)
_cell_measurement_reflns_used 0
_cell_measurement_temperature 0
_cell_measurement_theta_max 0
_cell_measurement_theta_min 0
_cell_volume 558.85167(13)
_computing_cell_refinement
;
DIP2000 software 'DENZO' (Otwinowski & Minor, 1996)
;
_computing_data_collection
;
DIP2000 software 'Xpress' (MAC Science, 1989)
;
_computing_data_reduction
;
DIP2000 software 'DENZO' (Otwinowski & Minor, 1996)
;
_computing_molecular_graphics
;
  CAMERON (Watkin, Prout & Pearce,  1996)
;
_computing_publication_material
;
CRYSTALS Issue 10 (Watkin, Prout, Carruthers & Betteridge, 1996)
;
_computing_structure_refinement
;
CRYSTALS Issue 10 (Watkin, Prout, Carruthers & Betteridge, 1996)
;
_computing_structure_solution 'SIR92 (Giacovazzo et al, 1992)'
_diffrn_ambient_temperature 0
_diffrn_measured_fraction_theta_max 0.945
_diffrn_measurement_device_type
;
Enraf-nonius DIP2000
;
_diffrn_measurement_method \w/2\q
_diffrn_radiation_monochromator graphite
_diffrn_radiation_type 'Mo K\a'
_diffrn_radiation_wavelength 0.71069
_diffrn_reflns_av_R_equivalents 0.00
_diffrn_reflns_limit_h_max 6
_diffrn_reflns_limit_h_min 0
_diffrn_reflns_limit_k_max 8
_diffrn_reflns_limit_k_min 0
_diffrn_reflns_limit_l_max 18
_diffrn_reflns_limit_l_min -18
_diffrn_reflns_number 1181
_diffrn_reflns_theta_max 26.51
_diffrn_reflns_theta_min 1.42
_diffrn_standards_decay_% 0.00
_diffrn_standards_number 0
_exptl_absorpt_coefficient_mu 10.90
_exptl_absorpt_correction_type none
_exptl_crystal_colour ' none '
_exptl_crystal_density_diffrn 2.93
_exptl_crystal_density_meas ?
_exptl_crystal_description ' box '
_exptl_crystal_F_000 458.94
_exptl_crystal_size_max 0.10
_exptl_crystal_size_mid 0.10
_exptl_crystal_size_min 0.10
_refine_diff_density_max 0.54
_refine_diff_density_min -0.95
_refine_ls_extinction_coef 24.9(27)
_refine_ls_extinction_method 'Larson 1970 Crystallographic Computing eq 22'
_refine_ls_goodness_of_fit_obs 1.0679
_refine_ls_hydrogen_treatment noref
_refine_ls_matrix_type full
_refine_ls_number_parameters 51
_refine_ls_number_reflns 888
_refine_ls_R_factor_obs 0.0294
_refine_ls_shift/su_max 0.037906
_refine_ls_structure_factor_coef Fsqd
_refine_ls_weighting_details
;
  Chebychev polynomial with   3 parameters (Carruthers & Watkin, 1979)
  1.53 0.641 1.16
;
_refine_ls_weighting_scheme calc
_refine_ls_wR_factor_obs 0.0348
_reflns_limit_h_max 6
_reflns_limit_h_min -6
_reflns_limit_k_max 8
_reflns_limit_k_min 0
_reflns_limit_l_max 18
_reflns_limit_l_min 0
_reflns_number_observed 888
_reflns_number_total 1096
_reflns_observed_criterion >3.00\s(I)
_cod_data_source_file ic010128x.cif
_cod_data_source_block CRYSTALS_cif
_cod_depositor_comments
;
The following automatic conversions were performed:

'_chemical_melting_point' value 'not measured' was changed to '?' -
the value is undefined or not given.

'_symmetry_cell_setting' value
'Monoclinic ' changed to 'monoclinic' according to the built-in table
from CIF Core dictionary named 'cif_core.dic' version 2.4.1 from
2010-06-29.

Automatic conversion script
Id: cif_fix_values 1646 2011-03-28 12:23:43Z adriana 

The following automatic conversions were performed:

'_exptl_crystal_density_meas' value 'not measured' was changed to '?'
- the value is perceived as not measured.

Automatic conversion script
Id: cif_fix_values 3008 2015-01-20 13:52:24Z robertas 
;
_cod_original_cell_volume 558.85
_cod_original_sg_symbol_H-M 'P 1 21/n 1 '
_cod_original_formula_sum ' H1 Ga2 Cl3 '
_cod_database_code 4320174

loop_
_symmetry_equiv_pos_as_xyz
x,y,z
-x,-y,-z
-x+1/2,y+1/2,-z+1/2
x+1/2,-y+1/2,z+1/2

loop_
_atom_site_aniso_label
_atom_site_aniso_U_11
_atom_site_aniso_U_22
_atom_site_aniso_U_33
_atom_site_aniso_U_23
_atom_site_aniso_U_13
_atom_site_aniso_U_12
Ga1 0.0153(3) 0.0181(2) 0.0135(2) 0.00026(12) 0.00276(15) 0.00031(12)
Ga2 0.0332(4) 0.0490(4) 0.0251(3) -0.00595(18) 0.0012(2) -0.00189(19)
Cl1 0.0257(5) 0.0148(4) 0.0345(5) -0.0024(3) 0.0054(3) 0.0017(3)
Cl2 0.0166(5) 0.0409(6) 0.0256(5) -0.0006(3) 0.0064(3) 0.0002(3)
Cl3 0.0291(5) 0.0157(4) 0.0211(4) 0.0009(3) 0.0052(3) -0.0012(3)

loop_
_atom_site_label
_atom_site_fract_x
_atom_site_fract_y
_atom_site_fract_z
_atom_site_U_iso_or_equiv
_atom_site_occupancy
_atom_site_thermal_displace_type
Ga1 1.01627(7) 0.23221(5) 0.08167(2) 0.0156 1.0000 Uani
Ga2 1.0071(1) 0.26864(8) 0.35589(3) 0.0360 1.0000 Uani
Cl1 0.96292(16) 0.50528(12) 0.15756(7) 0.0249 1.0000 Uani
Cl2 1.39672(16) 0.23289(15) 0.06911(6) 0.0274 1.0000 Uani
Cl3 0.97778(16) -0.00217(11) 0.18523(6) 0.0218 1.0000 Uani
H1 0.88(1) 0.203(8) 0.001(4) 0.043(14) 1.0000 Uiso

loop_
_atom_type_symbol
_atom_type_scat_dispersion_real
_atom_type_scat_dispersion_imag
_atom_type_scat_Cromer_Mann_a1
_atom_type_scat_Cromer_Mann_b1
_atom_type_scat_Cromer_Mann_a2
_atom_type_scat_Cromer_Mann_b2
_atom_type_scat_Cromer_Mann_a3
_atom_type_scat_Cromer_Mann_b3
_atom_type_scat_Cromer_Mann_a4
_atom_type_scat_Cromer_Mann_b4
_atom_type_scat_Cromer_Mann_c
_atom_type_scat_source
'Ga  ' 0.1630 1.6090 15.2354 3.0669 6.7006 0.2412 4.3591 10.7805 2.9623 61.4135 1.7189 International_Tables_Vol_IV_Table_2.2B
'Cl  ' 0.1320 0.1590 11.4604 0.0104 7.1964 1.1662 6.2556 18.5194 1.6455 47.7784 -9.5574 International_Tables_Vol_IV_Table_2.2B
'H   ' 0.0000 0.0000 0.4930 10.5109 0.3229 26.1257 0.1402 3.1424 0.0408 57.7997 0.0030 International_Tables_Vol_IV_Table_2.2B

loop_
_geom_angle_atom_site_label_1
_geom_angle_site_symmetry_1
_geom_angle_atom_site_label_2
_geom_angle_site_symmetry_2
_geom_angle_atom_site_label_3
_geom_angle_site_symmetry_3
_geom_angle
_geom_angle_publ_flag
Cl1 . Ga1 . Cl2 . 104.24(4) yes
Cl1 . Ga1 . Cl3 . 103.39(4) yes
Cl2 . Ga1 . Cl3 . 104.35(4) yes
Cl1 . Ga1 . H1 . 117.3(24) no
Cl2 . Ga1 . H1 . 113.4(25) no
Cl3 . Ga1 . H1 . 112.8(23) no

loop_
_geom_bond_atom_site_label_1
_geom_bond_site_symmetry_1
_geom_bond_atom_site_label_2
_geom_bond_site_symmetry_2
_geom_bond_distance
_geom_bond_publ_flag
Ga1 . Cl1 . 2.1985(9) yes
Ga1 . Cl2 . 2.212(1) yes
Ga1 . Cl3 . 2.2199(8) yes
Ga1 . H1 . 1.32(6) no
